data_7040191
loop_
_publ_author_name
'Yilmaz, Veysel T.'
'Icsel, Ceyda'
'Suyunova, Feruza'
'Aygun, Muhittin'
'Aztopal, Nazlihan'
'Ulukaya, Engin'

_publ_section_title
;
 Ni(ii)/Cu(ii)/Zn(ii) 5,5-diethylbarbiturate complexes with
 1,10-phenanthroline and 2,2'-dipyridylamine: synthesis, structures,
 DNA/BSA binding, nuclease activity, molecular docking, cellular uptake,
 cytotoxicity and the mode of cell death.
;
_journal_issue 25
_journal_name_full 'Dalton transactions (Cambridge, England : 2003)'
_journal_page_first 10466
_journal_page_last 10479
_journal_paper_doi 10.1039/c6dt01726f
_journal_volume 45
_journal_year 2016
_chemical_formula_moiety 'C26 H31 Cu N7 O6, 2(H2 O)'
_chemical_formula_sum 'C26 H35 Cu N7 O8'
_chemical_formula_weight 637.16
_space_group_crystal_system monoclinic
_space_group_IT_number 14
_space_group_name_Hall '-P 2ybc'
_space_group_name_H-M_alt 'P 1 21/c 1'
_symmetry_space_group_name_Hall '-P 2ybc'
_symmetry_space_group_name_H-M 'P 1 21/c 1'
_atom_sites_solution_hydrogens mixed
_atom_sites_solution_primary direct
_audit_creation_date 2016-04-19
_audit_creation_method
;
Olex2 1.2
(compiled 2016.02.19 svn.r3266 for OlexSys, GUI svn.r5155)
;
_audit_update_record
;
2016-05-01 deposited with the CCDC.
2016-05-25 downloaded from the CCDC.
;
_cell_angle_alpha 90
_cell_angle_beta 95.017(17)
_cell_angle_gamma 90
_cell_formula_units_Z 4
_cell_length_a 8.9870(15)
_cell_length_b 12.946(3)
_cell_length_c 25.793(6)
_cell_measurement_reflns_used 2134
_cell_measurement_temperature 293(2)
_cell_measurement_theta_max 26.5340
_cell_measurement_theta_min 3.5090
_cell_volume 2989.4(11)
_computing_cell_refinement 'CrysAlisPro 1.171.38.41 (Rigaku OD, 2015)'
_computing_data_collection 'CrysAlisPro 1.171.38.41 (Rigaku OD, 2015)'
_computing_data_reduction 'CrysAlisPro 1.171.38.41 (Rigaku OD, 2015)'
_computing_molecular_graphics 'Olex2 (Dolomanov et al., 2009)'
_computing_publication_material 'Olex2 (Dolomanov et al., 2009)'
_computing_structure_refinement 'ShelXL (Sheldrick, 2015)'
_computing_structure_solution 'ShelXT (Sheldrick, 2015)'
_diffrn_ambient_temperature 293(2)
_diffrn_detector 'CCD plate'
_diffrn_detector_area_resol_mean 8.0667
_diffrn_detector_type Eos
_diffrn_measured_fraction_theta_full 0.992
_diffrn_measured_fraction_theta_max 0.992
_diffrn_measurement_details
;
List of Runs (angles in degrees, time in seconds):

  1  \w     58.00  89.00   1.00   80.66    --   17.28   0.00   0.00   31
  2  \w     -4.00  75.00   1.00   80.66    --   17.28  57.00 -90.00   79
  3  \w     38.00  75.00   1.00   80.66    --   17.28 178.00  60.00   37
  4  \w    -52.00  -5.00   1.00   80.66    --   17.28   0.00   0.00   47
  5  \w    -93.00 -67.00   1.00   80.66    --  -19.31-178.00 -60.00   26
  6  \w    -25.00  17.00   1.00   80.66    --  -19.31 -99.00 120.00   42
;
_diffrn_measurement_device 'four-circle diffractometer'
_diffrn_measurement_device_type 'Xcalibur, Eos'
_diffrn_measurement_method '\w scans'
_diffrn_orient_matrix_type 'CrysAlisPro convention (1999,Acta A55,543-557)'
_diffrn_orient_matrix_UB_11 -0.0611367000
_diffrn_orient_matrix_UB_12 -0.0323451000
_diffrn_orient_matrix_UB_13 0.0047719000
_diffrn_orient_matrix_UB_21 0.0035354000
_diffrn_orient_matrix_UB_22 0.0178459000
_diffrn_orient_matrix_UB_23 0.0261031000
_diffrn_orient_matrix_UB_31 -0.0503256000
_diffrn_orient_matrix_UB_32 0.0403946000
_diffrn_orient_matrix_UB_33 -0.0076293000
_diffrn_radiation_monochromator graphite
_diffrn_radiation_probe x-ray
_diffrn_radiation_type MoK\a
_diffrn_radiation_wavelength 0.71073
_diffrn_reflns_av_R_equivalents 0.1346
_diffrn_reflns_av_unetI/netI 0.1866
_diffrn_reflns_Laue_measured_fraction_full 0.992
_diffrn_reflns_Laue_measured_fraction_max 0.992
_diffrn_reflns_limit_h_max 9
_diffrn_reflns_limit_h_min -10
_diffrn_reflns_limit_k_max 15
_diffrn_reflns_limit_k_min -15
_diffrn_reflns_limit_l_max 31
_diffrn_reflns_limit_l_min -27
_diffrn_reflns_number 13086
_diffrn_reflns_point_group_measured_fraction_full 0.992
_diffrn_reflns_point_group_measured_fraction_max 0.992
_diffrn_reflns_theta_full 25.777
_diffrn_reflns_theta_max 25.777
_diffrn_reflns_theta_min 2.885
_diffrn_source 'fine-focus sealed X-ray tube'
_diffrn_source_type 'Enhance (Mo) X-ray Source'
_exptl_absorpt_coefficient_mu 0.789
_exptl_absorpt_correction_T_max 0.959
_exptl_absorpt_correction_T_min 0.859
_exptl_absorpt_correction_type analytical
_exptl_absorpt_process_details
;
CrysAlisPro 1.171.38.41 (Rigaku Oxford Diffraction, 2015)
Analytical numeric absorption correction using a multifaceted crystal
            model based on expressions derived by R.C. Clark & J.S. Reid.
(Clark, R. C. & Reid, J. S. (1995). Acta Cryst. A51, 887-897)
Empirical absorption correction using spherical harmonics,
 implemented in SCALE3 ABSPACK scaling algorithm.
;
_exptl_crystal_colour Green
_exptl_crystal_density_diffrn 1.416
_exptl_crystal_description prism
_exptl_crystal_F_000 1332
_exptl_crystal_size_max 0.44
_exptl_crystal_size_mid 0.141
_exptl_crystal_size_min 0.071
_refine_diff_density_max 1.002
_refine_diff_density_min -0.439
_refine_diff_density_rms 0.060
_refine_ls_extinction_method none
_refine_ls_goodness_of_fit_ref 0.802
_refine_ls_hydrogen_treatment constr
_refine_ls_matrix_type full
_refine_ls_number_parameters 389
_refine_ls_number_reflns 11418
_refine_ls_number_restraints 6
_refine_ls_restrained_S_all 0.802
_refine_ls_R_factor_all 0.1089
_refine_ls_R_factor_gt 0.0508
_refine_ls_shift/su_max 0.001
_refine_ls_shift/su_mean 0.000
_refine_ls_structure_factor_coef Fsqd
_refine_ls_weighting_details 'w=1/[\s^2^(Fo^2^)+(0.0522P)^2^] where P=(Fo^2^+2Fc^2^)/3'
_refine_ls_weighting_scheme calc
_refine_ls_wR_factor_gt 0.1026
_refine_ls_wR_factor_ref 0.1109
_reflns_Friedel_coverage 0.000
_reflns_number_gt 5514
_reflns_number_total 11418
_reflns_threshold_expression 'I > 2\s(I)'
_cod_data_source_file c6dt01726f2.cif
_cod_data_source_block Compound_V
_cod_database_code 7040191
_chemical_oxdiff_formula 'C26 H35 Cu N7 O8'
_shelx_space_group_comment
;
The symmetry employed for this shelxl refinement is uniquely defined
by the following loop, which should always be used as a source of
symmetry information in preference to the above space-group names.
They are only intended as comments.
;
_olex2_refinement_description
;
1. Fixed Uiso
 At 1.2 times of:
  All C(H) groups, All C(H,H) groups, All N(H) groups
 At 1.5 times of:
  All C(H,H,H) groups, All O(H,H) groups
2. Uiso/Uaniso restraints and constraints
Uanis(O5) \\sim Ueq: with sigma of 0.1 and sigma for terminal atoms of 0.2
3.a Free rotating group:
 O1W(H1WA,H1WB), O2W(H2WA,H2WB)
3.b Secondary CH2 refined with riding coordinates:
 C15(H15A,H15B), C17(H17A,H17B), C23(H23A,H23B), C25(H25A,H25B)
3.c Aromatic/amide H refined with riding coordinates:
 N1(H1), N4(H4), N6(H6), C1(H1A), C2(H2), C3(H3), C4(H4A), C7(H7), C8(H8),
 C9(H9), C10(H10)
3.d Idealised Me refined as rotating group:
 C16(H16A,H16B,H16C), C18(H18A,H18B,H18C), C24(H24A,H24B,H24C), C26(H26A,H26B,
 H26C)
;
_shelx_shelxl_version_number 2014/7
_olex2_submission_special_instructions 'No special instructions were received'
_oxdiff_exptl_absorpt_empirical_details
;
Empirical correction (ABSPACK) includes:
- Absorption correction using spherical harmonics
- Frame scaling
;
_oxdiff_exptl_absorpt_empirical_full_max 1.662
_oxdiff_exptl_absorpt_empirical_full_min 0.665
_oxdiff_twin_integration_method simultaneous
_oxdiff_twin_items 2
_twin_special_details
;
Component 2 rotated by -178.6675\% 
 around [-0.00 1.00 -0.05] (reciprocal) or [-0.01 1.00 -0.01] (direct)
;

loop_
_space_group_symop_operation_xyz
'x, y, z'
'-x, y+1/2, -z+1/2'
'-x, -y, -z'
'x, -y-1/2, z-1/2'

loop_
_atom_site_label
_atom_site_type_symbol
_atom_site_fract_x
_atom_site_fract_y
_atom_site_fract_z
_atom_site_U_iso_or_equiv
_atom_site_adp_type
_atom_site_occupancy
_atom_site_site_symmetry_order
_atom_site_calc_flag
_atom_site_refinement_flags_posn
_atom_site_refinement_flags_adp
Cu1 Cu 0.34619(6) 0.31946(5) 0.58936(2) 0.03349(18) Uani 1 1 d . .
O1 O 0.6151(3) 0.2235(3) 0.58652(14) 0.0538(10) Uani 1 1 d . .
O2 O 0.5707(3) -0.1039(3) 0.63975(13) 0.0446(9) Uani 1 1 d . .
O3 O 0.1525(3) 0.1190(2) 0.61054(13) 0.0474(10) Uani 1 1 d . .
O6 O 0.4966(3) 0.3054(3) 0.71461(12) 0.0561(10) Uani 1 1 d . .
O4 O 0.0932(3) 0.3980(3) 0.61103(12) 0.0429(9) Uani 1 1 d . .
O5 O 0.0869(4) 0.3952(4) 0.79369(14) 0.0953(16) Uani 1 1 d . U
N1 N 0.5883(4) 0.0578(3) 0.61110(15) 0.0392(11) Uani 1 1 d . .
H1 H 0.6821 0.0481 0.6086 0.047 Uiso 1 1 calc R .
N2 N 0.3834(3) 0.1723(3) 0.59876(13) 0.0276(9) Uani 1 1 d . .
N3 N 0.2911(4) 0.3456(3) 0.66171(13) 0.0304(10) Uani 1 1 d . .
N4 N 0.2884(4) 0.3512(3) 0.75285(15) 0.0528(13) Uani 1 1 d . .
H4 H 0.3356 0.3396 0.7827 0.063 Uiso 1 1 calc R .
N5 N 0.4221(4) 0.4604(3) 0.58229(14) 0.0320(10) Uani 1 1 d . .
N6 N 0.2553(4) 0.5018(3) 0.51041(14) 0.0379(10) Uani 1 1 d . .
H6 H 0.2079 0.5528 0.4954 0.045 Uiso 1 1 calc R .
N7 N 0.2618(4) 0.3206(3) 0.51530(13) 0.0344(9) Uani 1 1 d . .
C1 C 0.2209(6) 0.2305(4) 0.4924(2) 0.0494(14) Uani 1 1 d . .
H1A H 0.2603 0.1699 0.5074 0.059 Uiso 1 1 calc R .
C2 C 0.1253(6) 0.2227(5) 0.4487(2) 0.0635(17) Uani 1 1 d . .
H2 H 0.1020 0.1589 0.4335 0.076 Uiso 1 1 calc R .
C3 C 0.0648(6) 0.3115(5) 0.4279(2) 0.0626(16) Uani 1 1 d . .
H3 H -0.0054 0.3084 0.3992 0.075 Uiso 1 1 calc R .
C4 C 0.1065(5) 0.4047(4) 0.4488(2) 0.0506(15) Uani 1 1 d . .
H4A H 0.0669 0.4657 0.4343 0.061 Uiso 1 1 calc R .
C5 C 0.2094(5) 0.4069(4) 0.49221(19) 0.0348(12) Uani 1 1 d . .
C6 C 0.3639(5) 0.5299(4) 0.54852(18) 0.0339(12) Uani 1 1 d . .
C7 C 0.4083(5) 0.6326(4) 0.5517(2) 0.0470(14) Uani 1 1 d . .
H7 H 0.3644 0.6808 0.5283 0.056 Uiso 1 1 calc R .
C8 C 0.5157(5) 0.6625(4) 0.5888(2) 0.0488(14) Uani 1 1 d . .
H8 H 0.5453 0.7313 0.5912 0.059 Uiso 1 1 calc R .
C9 C 0.5801(5) 0.5908(4) 0.6225(2) 0.0523(15) Uani 1 1 d . .
H9 H 0.6559 0.6094 0.6476 0.063 Uiso 1 1 calc R .
C10 C 0.5309(5) 0.4915(4) 0.61852(18) 0.0427(14) Uani 1 1 d . .
H10 H 0.5739 0.4428 0.6417 0.051 Uiso 1 1 calc R .
C11 C 0.1522(5) 0.3848(4) 0.65537(19) 0.0334(12) Uani 1 1 d . .
C12 C 0.3677(5) 0.3326(4) 0.70876(18) 0.0381(12) Uani 1 1 d . .
C13 C 0.1458(6) 0.3855(5) 0.7530(2) 0.0567(16) Uani 1 1 d . .
C14 C 0.0658(5) 0.4150(4) 0.70159(19) 0.0424(14) Uani 1 1 d . .
C15 C -0.0890(5) 0.3641(5) 0.6963(2) 0.0537(16) Uani 1 1 d . .
H15A H -0.1426 0.3843 0.7257 0.064 Uiso 1 1 calc R .
H15B H -0.1446 0.3899 0.6650 0.064 Uiso 1 1 calc R .
C16 C -0.0841(6) 0.2485(5) 0.6937(2) 0.0747(19) Uani 1 1 d . .
H16A H -0.0398 0.2277 0.6628 0.112 Uiso 1 1 calc GR .
H16B H -0.1838 0.2216 0.6929 0.112 Uiso 1 1 calc GR .
H16C H -0.0256 0.2223 0.7238 0.112 Uiso 1 1 calc GR .
C17 C 0.0489(6) 0.5334(5) 0.7004(2) 0.0647(17) Uani 1 1 d . .
H17A H -0.0172 0.5519 0.6701 0.078 Uiso 1 1 calc R .
H17B H 0.0007 0.5544 0.7310 0.078 Uiso 1 1 calc R .
C18 C 0.1938(6) 0.5949(5) 0.6990(2) 0.092(2) Uani 1 1 d . .
H18A H 0.2390 0.5791 0.6676 0.137 Uiso 1 1 calc GR .
H18B H 0.2611 0.5769 0.7286 0.137 Uiso 1 1 calc GR .
H18C H 0.1720 0.6675 0.7000 0.137 Uiso 1 1 calc GR .
C19 C 0.2862(5) 0.0990(4) 0.61200(17) 0.0316(12) Uani 1 1 d . .
C20 C 0.5324(5) 0.1545(4) 0.59844(18) 0.0349(13) Uani 1 1 d . .
C21 C 0.5097(5) -0.0230(4) 0.62704(17) 0.0309(11) Uani 1 1 d . .
C22 C 0.3417(4) -0.0092(4) 0.62746(17) 0.0300(11) Uani 1 1 d . .
C23 C 0.2996(5) -0.0318(4) 0.68314(18) 0.0459(14) Uani 1 1 d . .
H23A H 0.1916 -0.0324 0.6829 0.055 Uiso 1 1 calc R .
H23B H 0.3355 -0.1001 0.6933 0.055 Uiso 1 1 calc R .
C24 C 0.3618(6) 0.0451(4) 0.7232(2) 0.0710(18) Uani 1 1 d . .
H24A H 0.3215 0.1123 0.7148 0.106 Uiso 1 1 calc GR .
H24B H 0.4686 0.0472 0.7234 0.106 Uiso 1 1 calc GR .
H24C H 0.3350 0.0248 0.7570 0.106 Uiso 1 1 calc GR .
C25 C 0.2653(5) -0.0891(4) 0.5902(2) 0.0459(14) Uani 1 1 d . .
H25A H 0.2955 -0.1576 0.6023 0.055 Uiso 1 1 calc R .
H25B H 0.1581 -0.0839 0.5918 0.055 Uiso 1 1 calc R .
C26 C 0.2991(6) -0.0784(5) 0.5337(2) 0.0780(19) Uani 1 1 d . .
H26A H 0.2507 -0.1330 0.5135 0.117 Uiso 1 1 calc GR .
H26B H 0.4051 -0.0823 0.5316 0.117 Uiso 1 1 calc GR .
H26C H 0.2629 -0.0129 0.5204 0.117 Uiso 1 1 calc GR .
O1W O 0.8891(3) 0.0083(3) 0.61338(13) 0.0543(10) Uani 1 1 d . .
H1WA H 0.9647 0.0471 0.6116 0.081 Uiso 1 1 d G .
H1WB H 0.8948 -0.0221 0.6427 0.081 Uiso 1 1 d G .
O2W O 0.8511(3) 0.3239(3) 0.54639(13) 0.0646(11) Uani 1 1 d . .
H2WA H 0.9160 0.3439 0.5702 0.097 Uiso 1 1 d G .
H2WB H 0.7854 0.2877 0.5597 0.097 Uiso 1 1 d G .

loop_
_atom_site_aniso_label
_atom_site_aniso_U_11
_atom_site_aniso_U_22
_atom_site_aniso_U_33
_atom_site_aniso_U_23
_atom_site_aniso_U_13
_atom_site_aniso_U_12
Cu1 0.0367(3) 0.0275(4) 0.0364(3) -0.0007(4) 0.0044(2) 0.0000(3)
O1 0.034(2) 0.037(2) 0.092(3) 0.009(2) 0.0170(18) -0.0090(17)
O2 0.042(2) 0.026(2) 0.064(2) 0.0068(19) -0.0024(17) 0.0085(17)
O3 0.0222(18) 0.036(2) 0.084(3) 0.004(2) 0.0068(16) -0.0001(16)
O6 0.0347(19) 0.076(3) 0.056(2) 0.002(2) -0.0047(16) 0.015(2)
O4 0.0388(19) 0.056(3) 0.033(2) -0.0015(19) -0.0008(16) 0.0063(17)
O5 0.062(3) 0.191(5) 0.035(2) -0.022(3) 0.0146(19) 0.010(3)
N1 0.020(2) 0.031(3) 0.068(3) 0.005(2) 0.0106(19) 0.003(2)
N2 0.020(2) 0.023(2) 0.041(2) 0.000(2) 0.0072(16) -0.0036(19)
N3 0.031(2) 0.030(3) 0.030(2) -0.0025(19) 0.0002(17) -0.0007(18)
N4 0.044(3) 0.082(4) 0.031(3) -0.004(2) -0.0049(19) 0.003(2)
N5 0.032(2) 0.027(3) 0.038(3) 0.001(2) 0.0052(18) -0.0022(19)
N6 0.041(2) 0.028(3) 0.043(3) 0.002(2) -0.0049(19) 0.001(2)
N7 0.044(2) 0.024(2) 0.035(2) -0.005(2) 0.0045(17) -0.005(2)
C1 0.072(4) 0.034(4) 0.041(4) 0.001(3) 0.000(3) 0.000(3)
C2 0.088(4) 0.050(4) 0.049(4) -0.006(3) -0.013(3) -0.020(3)
C3 0.069(4) 0.062(5) 0.052(4) 0.006(4) -0.020(3) -0.020(4)
C4 0.048(3) 0.046(4) 0.056(4) 0.005(3) -0.008(3) -0.007(3)
C5 0.034(3) 0.033(3) 0.038(3) 0.004(3) 0.006(2) -0.004(3)
C6 0.039(3) 0.028(3) 0.036(3) 0.002(3) 0.007(2) 0.002(3)
C7 0.058(3) 0.025(3) 0.058(4) 0.003(3) 0.004(3) -0.001(3)
C8 0.053(3) 0.031(4) 0.062(4) -0.008(3) 0.003(3) -0.012(3)
C9 0.052(3) 0.046(4) 0.058(4) -0.001(3) -0.004(3) -0.022(3)
C10 0.038(3) 0.043(4) 0.045(3) 0.001(3) -0.004(2) -0.001(3)
C11 0.034(3) 0.027(3) 0.039(3) -0.003(3) 0.002(2) -0.002(2)
C12 0.044(3) 0.032(3) 0.039(3) -0.004(3) 0.004(3) -0.007(3)
C13 0.046(4) 0.080(5) 0.044(4) -0.017(3) 0.008(3) -0.002(3)
C14 0.038(3) 0.051(4) 0.038(3) -0.008(3) 0.006(2) 0.007(3)
C15 0.034(3) 0.082(5) 0.046(4) -0.009(3) 0.010(2) 0.006(3)
C16 0.069(4) 0.073(5) 0.085(5) 0.007(4) 0.019(3) -0.015(4)
C17 0.067(4) 0.062(5) 0.067(4) -0.020(4) 0.015(3) 0.012(4)
C18 0.102(5) 0.065(5) 0.113(6) -0.026(4) 0.034(4) -0.010(4)
C19 0.030(3) 0.030(3) 0.034(3) -0.006(3) 0.001(2) 0.000(3)
C20 0.035(3) 0.026(3) 0.045(3) -0.002(2) 0.008(2) -0.006(3)
C21 0.033(3) 0.025(3) 0.035(3) -0.003(3) 0.003(2) -0.003(3)
C22 0.029(3) 0.022(3) 0.039(3) -0.002(2) 0.003(2) -0.007(2)
C23 0.042(3) 0.043(4) 0.054(4) 0.012(3) 0.012(3) -0.003(3)
C24 0.099(4) 0.072(5) 0.043(4) 0.001(4) 0.017(3) -0.006(4)
C25 0.033(3) 0.034(4) 0.069(4) -0.006(3) -0.005(3) -0.005(2)
C26 0.114(5) 0.052(4) 0.063(5) -0.015(3) -0.020(4) -0.002(4)
O1W 0.0279(18) 0.053(3) 0.082(3) 0.009(2) 0.0059(17) -0.0052(17)
O2W 0.049(2) 0.069(3) 0.073(3) 0.030(3) -0.0109(18) -0.024(2)

loop_
_atom_type_symbol
_atom_type_description
_atom_type_scat_dispersion_real
_atom_type_scat_dispersion_imag
_atom_type_scat_source
C C 0.0033 0.0016 'International Tables Vol C Tables 4.2.6.8 and 6.1.1.4'
H H 0.0000 0.0000 'International Tables Vol C Tables 4.2.6.8 and 6.1.1.4'
Cu Cu 0.3201 1.2651 'International Tables Vol C Tables 4.2.6.8 and 6.1.1.4'
N N 0.0061 0.0033 'International Tables Vol C Tables 4.2.6.8 and 6.1.1.4'
O O 0.0106 0.0060 'International Tables Vol C Tables 4.2.6.8 and 6.1.1.4'

loop_
_exptl_crystal_face_index_h
_exptl_crystal_face_index_k
_exptl_crystal_face_index_l
_exptl_crystal_face_perp_dist
-8 14 1 0.1415
0 -17 -12 0.0410
0 -14 -23 0.0506
0 -14 24 0.0498
0 18 -7 0.0256
0 17 11 0.0292
12 0 5 0.1986
-12 0 -5 0.1986
0 1 -36 0.0721
0 -1 36 0.0721
8 -14 -1 0.1415
0 -18 7 0.0453
0 14 23 0.0469

loop_
_geom_angle_atom_site_label_1
_geom_angle_atom_site_label_2
_geom_angle_atom_site_label_3
_geom_angle
N2 Cu1 N3 95.92(14)
N2 Cu1 N5 149.86(14)
N2 Cu1 N7 99.99(16)
N5 Cu1 N3 92.63(14)
N5 Cu1 N7 90.59(17)
N7 Cu1 N3 142.02(14)
N2 Cu1 O1 54.10(14)
N3 Cu1 O1 113.25(15)
N5 Cu1 O1 96.03(13)
N7 Cu1 O1 103.99(16)
N2 Cu1 O4 120.06(15)
N3 Cu1 O4 55.95(14)
N5 Cu1 O4 88.51(14)
N7 Cu1 O4 86.35(14)
O1 Cu1 O4 168.61(14)
C20 N1 H1 117.0
C21 N1 H1 117.0
C21 N1 C20 126.0(4)
C19 N2 Cu1 127.6(3)
C19 N2 C20 122.7(4)
C20 N2 Cu1 108.9(3)
C11 N3 Cu1 104.7(3)
C11 N3 C12 123.4(4)
C12 N3 Cu1 131.9(3)
C12 N4 H4 116.5
C13 N4 H4 116.5
C13 N4 C12 126.9(4)
C6 N5 Cu1 124.8(3)
C6 N5 C10 118.1(4)
C10 N5 Cu1 116.6(3)
C5 N6 H6 114.4
C5 N6 C6 131.2(4)
C6 N6 H6 114.4
C1 N7 Cu1 118.7(4)
C5 N7 Cu1 121.6(3)
C5 N7 C1 117.4(4)
N7 C1 H1A 118.1
N7 C1 C2 123.8(5)
C2 C1 H1A 118.1
C1 C2 H2 121.1
C1 C2 C3 117.8(5)
C3 C2 H2 121.1
C2 C3 H3 119.8
C4 C3 C2 120.4(5)
C4 C3 H3 119.8
C3 C4 H4A 120.7
C3 C4 C5 118.6(5)
C5 C4 H4A 120.7
N6 C5 C4 117.1(5)
N7 C5 N6 121.1(4)
N7 C5 C4 121.8(5)
N5 C6 N6 120.3(4)
N5 C6 C7 121.1(4)
N6 C6 C7 118.6(5)
C6 C7 H7 120.1
C8 C7 C6 119.8(5)
C8 C7 H7 120.1
C7 C8 H8 120.3
C7 C8 C9 119.5(5)
C9 C8 H8 120.3
C8 C9 H9 120.7
C10 C9 C8 118.5(5)
C10 C9 H9 120.7
N5 C10 C9 122.9(5)
N5 C10 H10 118.6
C9 C10 H10 118.6
O4 C11 N3 119.1(4)
O4 C11 C14 118.8(4)
N3 C11 C14 122.1(4)
O6 C12 N3 123.8(4)
O6 C12 N4 119.6(4)
N3 C12 N4 116.6(4)
O5 C13 N4 121.0(5)
O5 C13 C14 121.5(5)
N4 C13 C14 117.4(4)
C11 C14 C15 109.8(4)
C11 C14 C17 107.2(4)
C13 C14 C11 112.8(4)
C13 C14 C15 109.3(4)
C13 C14 C17 108.0(4)
C15 C14 C17 109.8(4)
C14 C15 H15A 108.8
C14 C15 H15B 108.8
H15A C15 H15B 107.7
C16 C15 C14 113.7(4)
C16 C15 H15A 108.8
C16 C15 H15B 108.8
C15 C16 H16A 109.5
C15 C16 H16B 109.5
C15 C16 H16C 109.5
H16A C16 H16B 109.5
H16A C16 H16C 109.5
H16B C16 H16C 109.5
C14 C17 H17A 108.3
C14 C17 H17B 108.3
H17A C17 H17B 107.4
C18 C17 C14 115.9(4)
C18 C17 H17A 108.3
C18 C17 H17B 108.3
C17 C18 H18A 109.5
C17 C18 H18B 109.5
C17 C18 H18C 109.5
H18A C18 H18B 109.5
H18A C18 H18C 109.5
H18B C18 H18C 109.5
O3 C19 N2 119.7(4)
O3 C19 C22 119.9(4)
N2 C19 C22 120.4(4)
O1 C20 N1 120.5(4)
O1 C20 N2 120.0(4)
N2 C20 N1 119.4(4)
O2 C21 N1 121.1(4)
O2 C21 C22 121.6(4)
N1 C21 C22 117.3(4)
C19 C22 C23 108.4(4)
C19 C22 C25 109.7(4)
C21 C22 C19 114.0(4)
C21 C22 C23 108.0(4)
C21 C22 C25 107.9(4)
C25 C22 C23 108.8(4)
C22 C23 H23A 108.8
C22 C23 H23B 108.8
H23A C23 H23B 107.7
C24 C23 C22 114.0(4)
C24 C23 H23A 108.8
C24 C23 H23B 108.8
C23 C24 H24A 109.5
C23 C24 H24B 109.5
C23 C24 H24C 109.5
H24A C24 H24B 109.5
H24A C24 H24C 109.5
H24B C24 H24C 109.5
C22 C25 H25A 108.5
C22 C25 H25B 108.5
H25A C25 H25B 107.5
C26 C25 C22 115.0(4)
C26 C25 H25A 108.5
C26 C25 H25B 108.5
C25 C26 H26A 109.5
C25 C26 H26B 109.5
C25 C26 H26C 109.5
H26A C26 H26B 109.5
H26A C26 H26C 109.5
H26B C26 H26C 109.5
H1WA O1W H1WB 109.5
H2WA O2W H2WB 109.5

loop_
_geom_bond_atom_site_label_1
_geom_bond_atom_site_label_2
_geom_bond_distance
Cu1 N2 1.946(4)
Cu1 N3 2.001(3)
Cu1 N5 1.963(4)
Cu1 N7 1.993(4)
Cu1 O1 2.724(3)
Cu1 O4 2.596(4)
O1 C20 1.219(5)
O2 C21 1.214(5)
O3 C19 1.227(5)
O6 C12 1.207(5)
O4 C11 1.230(5)
O5 C13 1.222(5)
N1 H1 0.8600
N1 C20 1.378(5)
N1 C21 1.346(5)
N2 C19 1.354(5)
N2 C20 1.359(5)
N3 C11 1.344(5)
N3 C12 1.352(5)
N4 H4 0.8600
N4 C12 1.415(5)
N4 C13 1.357(6)
N5 C6 1.327(5)
N5 C10 1.353(5)
N6 H6 0.8600
N6 C5 1.366(5)
N6 C6 1.373(5)
N7 C1 1.344(6)
N7 C5 1.333(6)
C1 H1A 0.9300
C1 C2 1.360(6)
C2 H2 0.9300
C2 C3 1.362(7)
C3 H3 0.9300
C3 C4 1.361(7)
C4 H4A 0.9300
C4 C5 1.389(6)
C6 C7 1.389(6)
C7 H7 0.9300
C7 C8 1.354(6)
C8 H8 0.9300
C8 C9 1.366(6)
C9 H9 0.9300
C9 C10 1.360(6)
C10 H10 0.9300
C11 C14 1.529(6)
C13 C14 1.501(7)
C14 C15 1.535(6)
C14 C17 1.541(7)
C15 H15A 0.9700
C15 H15B 0.9700
C15 C16 1.498(7)
C16 H16A 0.9600
C16 H16B 0.9600
C16 H16C 0.9600
C17 H17A 0.9700
C17 H17B 0.9700
C17 C18 1.529(7)
C18 H18A 0.9600
C18 H18B 0.9600
C18 H18C 0.9600
C19 C22 1.528(6)
C21 C22 1.521(6)
C22 C23 1.545(6)
C22 C25 1.533(6)
C23 H23A 0.9700
C23 H23B 0.9700
C23 C24 1.508(6)
C24 H24A 0.9600
C24 H24B 0.9600
C24 H24C 0.9600
C25 H25A 0.9700
C25 H25B 0.9700
C25 C26 1.520(7)
C26 H26A 0.9600
C26 H26B 0.9600
C26 H26C 0.9600
O1W H1WA 0.8495
O1W H1WB 0.8500
O2W H2WA 0.8502
O2W H2WB 0.8493

loop_
_geom_hbond_atom_site_label_D
_geom_hbond_atom_site_label_H
_geom_hbond_atom_site_label_A
_geom_hbond_distance_DH
_geom_hbond_distance_HA
_geom_hbond_distance_DA
_geom_hbond_angle_DHA
_geom_hbond_site_symmetry_A
N1 H1 O1W 0.86 1.92 2.773(4) 169.3 .
N4 H4 O2 0.86 2.22 3.000(5) 150.0 2_656
N6 H6 O2W 0.86 1.97 2.812(5) 165.2 3_666
O1W H1WA O3 0.85 1.93 2.774(4) 172.3 1_655
O1W H1WB O5 0.85 1.95 2.801(5) 174.1 2_646
O2W H2WA O4 0.85 1.96 2.793(4) 166.2 1_655
O2W H2WB O1 0.85 1.92 2.764(4) 170.9 .

loop_
_geom_torsion_atom_site_label_1
_geom_torsion_atom_site_label_2
_geom_torsion_atom_site_label_3
_geom_torsion_atom_site_label_4
_geom_torsion
Cu1 N2 C19 O3 12.9(6)
Cu1 N2 C19 C22 -168.6(3)
Cu1 N2 C20 O1 -9.0(5)
Cu1 N2 C20 N1 171.7(3)
Cu1 N3 C11 O4 -1.6(5)
Cu1 N3 C11 C14 179.3(4)
Cu1 N3 C12 O6 4.3(7)
Cu1 N3 C12 N4 -174.8(3)
Cu1 N5 C6 N6 -9.1(6)
Cu1 N5 C6 C7 169.3(3)
Cu1 N5 C10 C9 -171.2(4)
Cu1 N7 C1 C2 160.4(4)
Cu1 N7 C5 N6 22.8(6)
Cu1 N7 C5 C4 -157.2(3)
O2 C21 C22 C19 178.1(4)
O2 C21 C22 C23 57.6(6)
O2 C21 C22 C25 -59.9(6)
O3 C19 C22 C21 179.4(4)
O3 C19 C22 C23 -60.3(5)
O3 C19 C22 C25 58.3(6)
O4 C11 C14 C13 174.7(4)
O4 C11 C14 C15 52.6(6)
O4 C11 C14 C17 -66.6(6)
O5 C13 C14 C11 -173.2(5)
O5 C13 C14 C15 -50.8(7)
O5 C13 C14 C17 68.6(7)
N1 C21 C22 C19 -3.1(6)
N1 C21 C22 C23 -123.6(4)
N1 C21 C22 C25 119.0(4)
N2 C19 C22 C21 0.9(6)
N2 C19 C22 C23 121.2(4)
N2 C19 C22 C25 -120.2(4)
N3 C11 C14 C13 -6.2(7)
N3 C11 C14 C15 -128.3(5)
N3 C11 C14 C17 112.5(5)
N4 C13 C14 C11 9.2(7)
N4 C13 C14 C15 131.6(5)
N4 C13 C14 C17 -109.0(5)
N5 C6 C7 C8 1.9(7)
N6 C6 C7 C8 -179.7(4)
N7 C1 C2 C3 -1.8(8)
C1 N7 C5 N6 -174.5(4)
C1 N7 C5 C4 5.5(6)
C1 C2 C3 C4 3.8(8)
C2 C3 C4 C5 -1.2(8)
C3 C4 C5 N6 176.3(4)
C3 C4 C5 N7 -3.6(7)
C5 N6 C6 N5 -15.0(7)
C5 N6 C6 C7 166.6(4)
C5 N7 C1 C2 -2.8(7)
C6 N5 C10 C9 1.6(7)
C6 N6 C5 N7 7.0(7)
C6 N6 C5 C4 -173.0(4)
C6 C7 C8 C9 0.5(8)
C7 C8 C9 C10 -1.8(8)
C8 C9 C10 N5 0.7(8)
C10 N5 C6 N6 178.8(4)
C10 N5 C6 C7 -2.9(6)
C11 N3 C12 O6 -173.7(5)
C11 N3 C12 N4 7.1(6)
C11 C14 C15 C16 58.9(6)
C11 C14 C17 C18 -54.0(6)
C12 N3 C11 O4 176.9(4)
C12 N3 C11 C14 -2.1(7)
C12 N4 C13 O5 177.3(5)
C12 N4 C13 C14 -5.1(8)
C13 N4 C12 O6 177.4(5)
C13 N4 C12 N3 -3.4(8)
C13 C14 C15 C16 -65.3(6)
C13 C14 C17 C18 67.8(6)
C15 C14 C17 C18 -173.2(4)
C17 C14 C15 C16 176.5(5)
C19 N2 C20 O1 -179.5(4)
C19 N2 C20 N1 1.2(7)
C19 C22 C23 C24 -57.9(5)
C19 C22 C25 C26 62.9(5)
C20 N1 C21 O2 -176.4(4)
C20 N1 C21 C22 4.7(7)
C20 N2 C19 O3 -178.5(4)
C20 N2 C19 C22 0.0(6)
C21 N1 C20 O1 176.9(4)
C21 N1 C20 N2 -3.8(7)
C21 C22 C23 C24 66.1(5)
C21 C22 C25 C26 -61.8(5)
C23 C22 C25 C26 -178.7(4)
C25 C22 C23 C24 -177.1(4)

loop_
_exptl_oxdiff_crystal_face_indexfrac_h
_exptl_oxdiff_crystal_face_indexfrac_k
_exptl_oxdiff_crystal_face_indexfrac_l
_exptl_oxdiff_crystal_face_x
_exptl_oxdiff_crystal_face_y
_exptl_oxdiff_crystal_face_z
-7.9990 13.9077 0.9894 0.0439 0.2457 0.9568
0.0050 -16.8698 -11.8749 0.4887 -0.6110 -0.5911
0.0080 -13.8772 -22.8348 0.3394 -0.8437 -0.3868
-0.0058 -13.9332 23.9424 0.5653 0.3763 -0.7452
0.0004 17.8856 -7.0390 -0.6121 0.1354 0.7762
-0.0048 16.8710 10.8797 -0.4935 0.5851 0.5987
11.9948 -0.0125 4.9008 -0.7095 0.1701 -0.6415
-11.9948 0.0125 -4.9008 0.7095 -0.1701 0.6415
0.0105 1.0361 -35.8333 -0.2051 -0.9168 0.3147
-0.0105 -1.0361 35.8333 0.2051 0.9168 -0.3147
7.9990 -13.9077 -0.9894 -0.0439 -0.2457 -0.9568
-0.0004 -17.8856 7.0390 0.6121 -0.1354 -0.7762
-0.0080 13.8772 22.8348 -0.3394 0.8437 0.3868

loop_
_twin_individual_id
_twin_individual_mass_fraction_refined
_oxdiff_twin_reflns_isolated
_oxdiff_twin_reflns_overlapped
_twin_individual_twin_lattice_type
_twin_individual_twin_matrix_11
_twin_individual_twin_matrix_12
_twin_individual_twin_matrix_13
_twin_individual_twin_matrix_21
_twin_individual_twin_matrix_22
_twin_individual_twin_matrix_23
_twin_individual_twin_matrix_31
_twin_individual_twin_matrix_32
_twin_individual_twin_matrix_33
1 0.5372 6788 6509 ref 1.0000 0.0000 0.0000 0.0000 1.0000 0.0000 0.0000 0.0000 1.0000
2 0.4628 6772 6509 nmt -1.0002 -0.0073 -0.0074 -0.0160 0.9963 -0.0265 0.0678 -0.1031 -0.9956
